data_1509901
loop_
_publ_author_name
'Cordier, G.'
'Roehr, C.'

_publ_section_title
;
 Zur Kenntnis der ternaeren Aluminide Ba5 Cu1.9 Al3.1, Ba Ag2.4 Al2.6,
 Ba16 Ag7 Al27 und Ba3 Ag14.6 Al6.4
;
_journal_name_full 'Journal of the Less-Common Metals'
_journal_page_first 333
_journal_page_last 357
_journal_paper_doi 10.1016/0022-5088(91)90337-4
_journal_volume 170
_journal_year 1991
_chemical_formula_sum 'Ag4.8 Al5.2 Ba2'
_space_group_IT_number 63
_symmetry_space_group_name_Hall '-C 2c 2'
_symmetry_space_group_name_H-M 'C m c m'
_cell_angle_alpha 90
_cell_angle_beta 90
_cell_angle_gamma 90
_cell_formula_units_Z 2
_cell_length_a 11.026
_cell_length_b 8.723
_cell_length_c 5.52
_cell_volume 530.912
_citation_journal_id_ASTM JCOMAH
_cod_data_source_file silver3-x_186.cif
_cod_data_source_block Ag4.8Al5.2Ba2
_cod_original_cell_volume 530.9125
_cod_database_code 1509901

loop_
_symmetry_equiv_pos_as_xyz
x,y,z
-x,-y,z+1/2
x,-y,-z
-x,y,-z+1/2
-x,-y,-z
x,y,-z-1/2
-x,y,z
x,-y,z-1/2
x+1/2,y+1/2,z
-x+1/2,-y+1/2,z+1/2
x+1/2,-y+1/2,-z
-x+1/2,y+1/2,-z+1/2
-x+1/2,-y+1/2,-z
x+1/2,y+1/2,-z-1/2
-x+1/2,y+1/2,z
x+1/2,-y+1/2,z-1/2

loop_
_atom_site_label
_atom_site_type_symbol
_atom_site_fract_x
_atom_site_fract_y
_atom_site_fract_z
_atom_site_occupancy
_atom_site_U_iso_or_equiv
Al2 Al 0 0.4344 0.25 0.585 0.0
Al1 Al 0.2933 0 0 1 0.0
Ba1 Ba 0 0.8295 0.25 1 0.0
Ag2 Ag 0 0.4344 0.25 0.415 0.0
Ag1 Ag 0.1935 0.2252 0.25 1 0.0
